data_4034242
loop_
_publ_author_name
'Gandhi, Soniya'
'Baire, Beeraiah'

_publ_section_title
;
 Unusual Formation of Cyclopenta[ b]indoles from 3-Indolylmethanols and
 Alkynes.
;
_journal_issue 7
_journal_name_full 'The Journal of organic chemistry'
_journal_page_first 3904
_journal_page_last 3918
_journal_paper_doi 10.1021/acs.joc.8b03027
_journal_volume 84
_journal_year 2019
_chemical_formula_sum 'C32 H27 N O2 S'
_chemical_formula_weight 489.60
_space_group_crystal_system monoclinic
_space_group_IT_number 14
_space_group_name_Hall '-P 2ybc'
_space_group_name_H-M_alt 'P 1 21/c 1'
_atom_sites_solution_hydrogens geom
_audit_creation_method SHELXL-2014/7
_cell_angle_alpha 90
_cell_angle_beta 104.3808(15)
_cell_angle_gamma 90
_cell_formula_units_Z 4
_cell_length_a 14.2861(6)
_cell_length_b 13.9462(4)
_cell_length_c 13.3948(5)
_cell_measurement_reflns_used 3898
_cell_measurement_temperature 296(2)
_cell_measurement_theta_max 22.75
_cell_measurement_theta_min 2.81
_cell_volume 2585.12(16)
_computing_cell_refinement 'Bruker SAINT'
_computing_data_collection 'Bruker APEX2'
_computing_data_reduction 'Bruker SAINT'
_computing_molecular_graphics 'Bruker SHELXTL'
_computing_publication_material 'Bruker SHELXTL'
_computing_structure_refinement 'SHELXL-2014/7 (Sheldrick, 2014)'
_computing_structure_solution 'SHELXS-97 (Sheldrick 2008)'
_diffrn_ambient_temperature 296(2)
_diffrn_measured_fraction_theta_full 0.996
_diffrn_measured_fraction_theta_max 0.996
_diffrn_measurement_device_type 'Bruker APEX-II CCD'
_diffrn_measurement_method '\f and \w scans'
_diffrn_radiation_type MoK\a
_diffrn_radiation_wavelength 0.71073
_diffrn_reflns_av_R_equivalents 0.0361
_diffrn_reflns_av_unetI/netI 0.0424
_diffrn_reflns_Laue_measured_fraction_full 0.996
_diffrn_reflns_Laue_measured_fraction_max 0.996
_diffrn_reflns_limit_h_max 16
_diffrn_reflns_limit_h_min -16
_diffrn_reflns_limit_k_max 13
_diffrn_reflns_limit_k_min -16
_diffrn_reflns_limit_l_max 14
_diffrn_reflns_limit_l_min -15
_diffrn_reflns_number 15506
_diffrn_reflns_point_group_measured_fraction_full 0.996
_diffrn_reflns_point_group_measured_fraction_max 0.996
_diffrn_reflns_theta_full 24.943
_diffrn_reflns_theta_max 24.943
_diffrn_reflns_theta_min 1.471
_exptl_absorpt_coefficient_mu 0.155
_exptl_absorpt_correction_T_max 0.982
_exptl_absorpt_correction_T_min 0.961
_exptl_absorpt_correction_type multi-scan
_exptl_absorpt_process_details 'SADABS V2014/5(Bruker AXS.Inc)'
_exptl_crystal_colour yellow
_exptl_crystal_density_diffrn 1.258
_exptl_crystal_description Block
_exptl_crystal_F_000 1032
_exptl_crystal_size_max 0.260
_exptl_crystal_size_mid 0.240
_exptl_crystal_size_min 0.120
_refine_diff_density_max 0.147
_refine_diff_density_min -0.294
_refine_diff_density_rms 0.035
_refine_ls_extinction_method none
_refine_ls_goodness_of_fit_ref 1.010
_refine_ls_hydrogen_treatment constr
_refine_ls_matrix_type full
_refine_ls_number_parameters 327
_refine_ls_number_reflns 4497
_refine_ls_number_restraints 0
_refine_ls_restrained_S_all 1.010
_refine_ls_R_factor_all 0.0788
_refine_ls_R_factor_gt 0.0428
_refine_ls_shift/su_max 0.001
_refine_ls_shift/su_mean 0.000
_refine_ls_structure_factor_coef Fsqd
_refine_ls_weighting_details 'w=1/[\s^2^(Fo^2^)+(0.0411P)^2^+0.7515P] where P=(Fo^2^+2Fc^2^)/3'
_refine_ls_weighting_scheme calc
_refine_ls_wR_factor_gt 0.0905
_refine_ls_wR_factor_ref 0.1096
_reflns_Friedel_coverage 0.000
_reflns_number_gt 2960
_reflns_number_total 4497
_reflns_threshold_expression 'I > 2\s(I)'
_cod_data_source_file jo8b03027_si_001.cif
_cod_data_source_block 67A
_cod_original_sg_symbol_H-M 'P 21/c'
_cod_database_code 4034242
_shelx_shelxl_version_number 2014/7
_shelx_space_group_comment
; 
The symmetry employed for this shelxl refinement is uniquely defined 
by the following loop, which should always be used as a source of 
symmetry information in preference to the above space-group names. 
They are only intended as comments. 
;
_shelx_estimated_absorpt_t_min 0.961
_shelx_estimated_absorpt_t_max 0.982

loop_
_space_group_symop_operation_xyz
'x, y, z'
'-x, y+1/2, -z+1/2'
'-x, -y, -z'
'x, -y-1/2, z-1/2'

loop_
_atom_site_label
_atom_site_type_symbol
_atom_site_fract_x
_atom_site_fract_y
_atom_site_fract_z
_atom_site_U_iso_or_equiv
_atom_site_adp_type
_atom_site_occupancy
_atom_site_site_symmetry_order
_atom_site_calc_flag
_atom_site_refinement_flags_posn
_atom_site_refinement_flags_adp
C1 C 0.36416(17) 1.06443(17) 0.66394(16) 0.0499(6) Uani 1 1 d . .
C2 C 0.4147(2) 1.12654(19) 0.73840(18) 0.0658(7) Uani 1 1 d . .
H2 H 0.3859 1.1815 0.7564 0.079 Uiso 1 1 calc R U
C3 C 0.5085(2) 1.1041(2) 0.7845(2) 0.0777(9) Uani 1 1 d . .
H3 H 0.5444 1.1448 0.8346 0.093 Uiso 1 1 calc R U
C4 C 0.55113(19) 1.0223(2) 0.7582(2) 0.0753(8) Uani 1 1 d . .
H4 H 0.6151 1.0089 0.7913 0.090 Uiso 1 1 calc R U
C5 C 0.50112(17) 0.95972(19) 0.68371(18) 0.0600(7) Uani 1 1 d . .
H5 H 0.5308 0.9048 0.6669 0.072 Uiso 1 1 calc R U
C6 C 0.40549(15) 0.98061(16) 0.63449(15) 0.0445(5) Uani 1 1 d . .
C7 C 0.33120(14) 0.93774(14) 0.55286(15) 0.0382(5) Uani 1 1 d . .
C8 C 0.31318(14) 0.86111(13) 0.47506(15) 0.0360(5) Uani 1 1 d . .
C9 C 0.22294(14) 0.87365(13) 0.41395(15) 0.0364(5) Uani 1 1 d . .
C10 C 0.17384(14) 0.96139(14) 0.44721(14) 0.0385(5) Uani 1 1 d . .
H10 H 0.1156 0.9420 0.4682 0.046 Uiso 1 1 calc R U
C11 C 0.25059(15) 0.99158(14) 0.53863(15) 0.0397(5) Uani 1 1 d . .
C12 C 0.38249(16) 0.78430(14) 0.46777(15) 0.0409(5) Uani 1 1 d . .
C13 C 0.47877(16) 0.80500(17) 0.47422(18) 0.0532(6) Uani 1 1 d . .
H13 H 0.5003 0.8680 0.4848 0.064 Uiso 1 1 calc R U
C14 C 0.5431(2) 0.7339(2) 0.4652(2) 0.0711(8) Uani 1 1 d . .
H14 H 0.6075 0.7491 0.4705 0.085 Uiso 1 1 calc R U
C15 C 0.5126(2) 0.6417(2) 0.4485(2) 0.0799(9) Uani 1 1 d . .
H15 H 0.5562 0.5939 0.4424 0.096 Uiso 1 1 calc R U
C16 C 0.4173(2) 0.61908(17) 0.4407(2) 0.0741(9) Uani 1 1 d . .
H16 H 0.3963 0.5561 0.4281 0.089 Uiso 1 1 calc R U
C17 C 0.35266(18) 0.68956(15) 0.45143(17) 0.0546(6) Uani 1 1 d . .
H17 H 0.2887 0.6735 0.4477 0.065 Uiso 1 1 calc R U
C18 C 0.17443(15) 0.82048(13) 0.31959(15) 0.0397(5) Uani 1 1 d . .
C19 C 0.22485(17) 0.79094(15) 0.24854(17) 0.0491(6) Uani 1 1 d . .
H19 H 0.2909 0.8024 0.2616 0.059 Uiso 1 1 calc R U
C20 C 0.1780(2) 0.74488(17) 0.15884(19) 0.0646(7) Uani 1 1 d . .
H20 H 0.2129 0.7247 0.1126 0.078 Uiso 1 1 calc R U
C21 C 0.0801(2) 0.72871(17) 0.1374(2) 0.0728(9) Uani 1 1 d . .
H21 H 0.0485 0.6983 0.0766 0.087 Uiso 1 1 calc R U
C22 C 0.0301(2) 0.75766(18) 0.2060(2) 0.0735(8) Uani 1 1 d . .
H22 H -0.0361 0.7467 0.1918 0.088 Uiso 1 1 calc R U
C23 C 0.07600(16) 0.80313(16) 0.29631(19) 0.0580(7) Uani 1 1 d . .
H23 H 0.0403 0.8224 0.3422 0.070 Uiso 1 1 calc R U
C24 C 0.14880(17) 1.03723(16) 0.36222(17) 0.0539(6) Uani 1 1 d . .
H24A H 0.1060 1.0091 0.3016 0.065 Uiso 1 1 calc R U
H24B H 0.1143 1.0893 0.3852 0.065 Uiso 1 1 calc R U
C25 C 0.2363(2) 1.07713(19) 0.3332(2) 0.0791(9) Uani 1 1 d . .
H25A H 0.2773 1.1083 0.3918 0.119 Uiso 1 1 calc R U
H25B H 0.2162 1.1227 0.2783 0.119 Uiso 1 1 calc R U
H25C H 0.2711 1.0259 0.3108 0.119 Uiso 1 1 calc R U
C26 C 0.17649(16) 1.09058(15) 0.75853(16) 0.0457(6) Uani 1 1 d . .
C27 C 0.12998(18) 1.00493(17) 0.7632(2) 0.0613(7) Uani 1 1 d . .
H27 H 0.1053 0.9697 0.7035 0.074 Uiso 1 1 calc R U
C28 C 0.12027(19) 0.97172(19) 0.8571(2) 0.0705(8) Uani 1 1 d . .
H28 H 0.0891 0.9137 0.8601 0.085 Uiso 1 1 calc R U
C29 C 0.15588(18) 1.02292(19) 0.94661(19) 0.0625(7) Uani 1 1 d . .
C30 C 0.20288(18) 1.10738(19) 0.94019(18) 0.0621(7) Uani 1 1 d . .
H30 H 0.2279 1.1425 0.9999 0.075 Uiso 1 1 calc R U
C31 C 0.21397(17) 1.14148(17) 0.84774(18) 0.0566(6) Uani 1 1 d . .
H31 H 0.2467 1.1987 0.8453 0.068 Uiso 1 1 calc R U
C32 C 0.1425(3) 0.9871(3) 1.0484(2) 0.1053(11) Uani 1 1 d . .
H32A H 0.2039 0.9683 1.0916 0.158 Uiso 1 1 calc R U
H32B H 0.0997 0.9330 1.0369 0.158 Uiso 1 1 calc R U
H32C H 0.1154 1.0373 1.0816 0.158 Uiso 1 1 calc R U
N1 N 0.26736(13) 1.07259(12) 0.60329(13) 0.0487(5) Uani 1 1 d . .
O1 O 0.09516(12) 1.11508(13) 0.56417(12) 0.0699(5) Uani 1 1 d . .
O2 O 0.21776(15) 1.23186(11) 0.65282(13) 0.0783(6) Uani 1 1 d . .
S1 S 0.18284(5) 1.13609(4) 0.63868(4) 0.0550(2) Uani 1 1 d . .

loop_
_atom_site_aniso_label
_atom_site_aniso_U_11
_atom_site_aniso_U_22
_atom_site_aniso_U_33
_atom_site_aniso_U_23
_atom_site_aniso_U_13
_atom_site_aniso_U_12
C1 0.0512(15) 0.0641(15) 0.0362(13) -0.0081(11) 0.0143(11) -0.0122(12)
C2 0.0681(19) 0.0853(18) 0.0468(15) -0.0213(14) 0.0195(14) -0.0238(15)
C3 0.069(2) 0.120(3) 0.0443(16) -0.0238(17) 0.0145(15) -0.0376(18)
C4 0.0487(16) 0.125(3) 0.0462(16) -0.0015(17) 0.0011(13) -0.0197(17)
C5 0.0449(15) 0.0872(18) 0.0469(15) 0.0038(13) 0.0095(12) -0.0036(13)
C6 0.0408(13) 0.0615(14) 0.0308(12) 0.0031(11) 0.0082(10) -0.0050(11)
C7 0.0388(12) 0.0436(12) 0.0324(12) 0.0023(10) 0.0090(10) -0.0001(9)
C8 0.0383(12) 0.0357(11) 0.0352(11) 0.0035(9) 0.0113(10) 0.0014(9)
C9 0.0380(12) 0.0373(11) 0.0349(11) 0.0008(9) 0.0109(10) 0.0030(9)
C10 0.0352(12) 0.0450(12) 0.0352(12) -0.0034(10) 0.0084(9) 0.0053(9)
C11 0.0436(13) 0.0420(12) 0.0343(12) -0.0033(10) 0.0112(10) 0.0008(10)
C12 0.0472(14) 0.0406(12) 0.0336(12) 0.0051(9) 0.0079(10) 0.0099(10)
C13 0.0488(15) 0.0557(14) 0.0574(15) 0.0070(12) 0.0177(12) 0.0104(12)
C14 0.0580(17) 0.084(2) 0.0758(19) 0.0135(16) 0.0242(14) 0.0292(15)
C15 0.092(2) 0.079(2) 0.0689(19) 0.0039(16) 0.0196(17) 0.0486(18)
C16 0.105(2) 0.0432(14) 0.0642(18) -0.0022(13) 0.0023(17) 0.0217(15)
C17 0.0637(16) 0.0440(13) 0.0515(15) 0.0062(11) 0.0058(12) 0.0088(12)
C18 0.0446(13) 0.0355(11) 0.0381(12) -0.0022(10) 0.0084(10) 0.0063(9)
C19 0.0553(15) 0.0495(13) 0.0416(14) -0.0022(11) 0.0100(12) 0.0043(11)
C20 0.091(2) 0.0571(15) 0.0460(15) -0.0117(12) 0.0180(15) 0.0109(14)
C21 0.087(2) 0.0550(16) 0.0587(18) -0.0161(14) -0.0148(17) 0.0082(15)
C22 0.0522(16) 0.0649(17) 0.090(2) -0.0277(16) -0.0072(16) 0.0043(13)
C23 0.0433(15) 0.0587(15) 0.0682(17) -0.0209(13) 0.0068(13) 0.0037(11)
C24 0.0660(17) 0.0502(13) 0.0401(13) -0.0018(11) 0.0032(12) 0.0198(12)
C25 0.111(2) 0.0600(16) 0.0690(19) 0.0162(14) 0.0277(17) -0.0012(16)
C26 0.0523(14) 0.0426(12) 0.0431(13) -0.0061(11) 0.0138(11) 0.0066(10)
C27 0.0685(17) 0.0544(15) 0.0590(17) -0.0143(13) 0.0123(13) -0.0008(13)
C28 0.0761(19) 0.0583(16) 0.077(2) 0.0081(15) 0.0196(16) -0.0097(14)
C29 0.0625(17) 0.0716(17) 0.0522(16) 0.0111(14) 0.0120(13) 0.0059(14)
C30 0.0712(18) 0.0725(18) 0.0402(15) -0.0057(13) 0.0090(13) -0.0022(14)
C31 0.0676(17) 0.0540(14) 0.0495(15) -0.0090(12) 0.0172(13) -0.0054(12)
C32 0.121(3) 0.128(3) 0.068(2) 0.033(2) 0.0242(19) -0.008(2)
N1 0.0510(12) 0.0532(11) 0.0428(11) -0.0138(9) 0.0131(9) 0.0017(9)
O1 0.0668(12) 0.0941(13) 0.0433(10) -0.0100(9) 0.0032(9) 0.0344(10)
O2 0.1388(18) 0.0426(10) 0.0615(11) -0.0017(8) 0.0399(11) 0.0046(10)
S1 0.0743(5) 0.0506(4) 0.0424(4) -0.0057(3) 0.0186(3) 0.0149(3)

loop_
_atom_type_symbol
_atom_type_description
_atom_type_scat_dispersion_real
_atom_type_scat_dispersion_imag
_atom_type_scat_source
C C 0.0033 0.0016 'International Tables Vol C Tables 4.2.6.8 and 6.1.1.4'
H H 0.0000 0.0000 'International Tables Vol C Tables 4.2.6.8 and 6.1.1.4'
N N 0.0061 0.0033 'International Tables Vol C Tables 4.2.6.8 and 6.1.1.4'
O O 0.0106 0.0060 'International Tables Vol C Tables 4.2.6.8 and 6.1.1.4'
S S 0.1246 0.1234 'International Tables Vol C Tables 4.2.6.8 and 6.1.1.4'

loop_
_geom_angle_atom_site_label_1
_geom_angle_atom_site_label_2
_geom_angle_atom_site_label_3
_geom_angle
C2 C1 C6 122.8(2)
C2 C1 N1 128.4(2)
C6 C1 N1 108.76(17)
C3 C2 C1 117.4(3)
C3 C2 H2 121.3
C1 C2 H2 121.3
C2 C3 C4 121.3(2)
C2 C3 H3 119.3
C4 C3 H3 119.3
C3 C4 C5 121.6(3)
C3 C4 H4 119.2
C5 C4 H4 119.2
C4 C5 C6 118.7(3)
C4 C5 H5 120.7
C6 C5 H5 120.7
C5 C6 C1 118.1(2)
C5 C6 C7 136.0(2)
C1 C6 C7 105.90(18)
C11 C7 C6 108.45(18)
C11 C7 C8 108.16(17)
C6 C7 C8 143.20(19)
C9 C8 C7 107.88(17)
C9 C8 C12 127.28(18)
C7 C8 C12 124.84(17)
C8 C9 C18 128.61(18)
C8 C9 C10 111.29(17)
C18 C9 C10 119.84(16)
C11 C10 C24 113.91(17)
C11 C10 C9 99.70(15)
C24 C10 C9 112.06(17)
C11 C10 H10 110.3
C24 C10 H10 110.3
C9 C10 H10 110.3
C7 C11 N1 110.56(18)
C7 C11 C10 112.82(17)
N1 C11 C10 135.40(18)
C13 C12 C17 117.9(2)
C13 C12 C8 121.01(19)
C17 C12 C8 121.0(2)
C14 C13 C12 121.2(2)
C14 C13 H13 119.4
C12 C13 H13 119.4
C15 C14 C13 120.2(3)
C15 C14 H14 119.9
C13 C14 H14 119.9
C14 C15 C16 120.0(2)
C14 C15 H15 120.0
C16 C15 H15 120.0
C15 C16 C17 120.2(3)
C15 C16 H16 119.9
C17 C16 H16 119.9
C16 C17 C12 120.5(2)
C16 C17 H17 119.8
C12 C17 H17 119.8
C23 C18 C19 117.6(2)
C23 C18 C9 120.9(2)
C19 C18 C9 121.35(19)
C20 C19 C18 120.8(2)
C20 C19 H19 119.6
C18 C19 H19 119.6
C21 C20 C19 120.4(3)
C21 C20 H20 119.8
C19 C20 H20 119.8
C22 C21 C20 119.3(2)
C22 C21 H21 120.3
C20 C21 H21 120.3
C21 C22 C23 121.0(3)
C21 C22 H22 119.5
C23 C22 H22 119.5
C22 C23 C18 120.9(2)
C22 C23 H23 119.6
C18 C23 H23 119.6
C25 C24 C10 113.10(19)
C25 C24 H24A 109.0
C10 C24 H24A 109.0
C25 C24 H24B 109.0
C10 C24 H24B 109.0
H24A C24 H24B 107.8
C24 C25 H25A 109.5
C24 C25 H25B 109.5
H25A C25 H25B 109.5
C24 C25 H25C 109.5
H25A C25 H25C 109.5
H25B C25 H25C 109.5
C27 C26 C31 119.7(2)
C27 C26 S1 119.52(18)
C31 C26 S1 120.74(18)
C26 C27 C28 119.5(2)
C26 C27 H27 120.2
C28 C27 H27 120.2
C27 C28 C29 121.3(2)
C27 C28 H28 119.3
C29 C28 H28 119.3
C30 C29 C28 118.1(2)
C30 C29 C32 121.0(3)
C28 C29 C32 120.8(3)
C29 C30 C31 121.6(2)
C29 C30 H30 119.2
C31 C30 H30 119.2
C30 C31 C26 119.8(2)
C30 C31 H31 120.1
C26 C31 H31 120.1
C29 C32 H32A 109.5
C29 C32 H32B 109.5
H32A C32 H32B 109.5
C29 C32 H32C 109.5
H32A C32 H32C 109.5
H32B C32 H32C 109.5
C11 N1 C1 106.25(17)
C11 N1 S1 125.42(15)
C1 N1 S1 123.53(14)
O2 S1 O1 120.33(11)
O2 S1 N1 106.46(11)
O1 S1 N1 105.41(9)
O2 S1 C26 108.36(10)
O1 S1 C26 109.34(11)
N1 S1 C26 106.01(10)

loop_
_geom_bond_atom_site_label_1
_geom_bond_atom_site_label_2
_geom_bond_distance
C1 C2 1.381(3)
C1 C6 1.409(3)
C1 N1 1.424(3)
C2 C3 1.365(4)
C2 H2 0.9300
C3 C4 1.379(4)
C3 H3 0.9300
C4 C5 1.383(3)
C4 H4 0.9300
C5 C6 1.392(3)
C5 H5 0.9300
C6 C7 1.450(3)
C7 C11 1.348(3)
C7 C8 1.470(3)
C8 C9 1.356(3)
C8 C12 1.478(3)
C9 C18 1.481(3)
C9 C10 1.531(3)
C10 C11 1.487(3)
C10 C24 1.530(3)
C10 H10 0.9800
C11 N1 1.407(2)
C12 C13 1.387(3)
C12 C17 1.389(3)
C13 C14 1.377(3)
C13 H13 0.9300
C14 C15 1.358(4)
C14 H14 0.9300
C15 C16 1.376(4)
C15 H15 0.9300
C16 C17 1.380(3)
C16 H16 0.9300
C17 H17 0.9300
C18 C23 1.384(3)
C18 C19 1.391(3)
C19 C20 1.380(3)
C19 H19 0.9300
C20 C21 1.375(4)
C20 H20 0.9300
C21 C22 1.358(4)
C21 H21 0.9300
C22 C23 1.379(3)
C22 H22 0.9300
C23 H23 0.9300
C24 C25 1.505(4)
C24 H24A 0.9700
C24 H24B 0.9700
C25 H25A 0.9600
C25 H25B 0.9600
C25 H25C 0.9600
C26 C27 1.376(3)
C26 C31 1.379(3)
C26 S1 1.749(2)
C27 C28 1.379(3)
C27 H27 0.9300
C28 C29 1.380(3)
C28 H28 0.9300
C29 C30 1.369(3)
C29 C32 1.509(4)
C30 C31 1.372(3)
C30 H30 0.9300
C31 H31 0.9300
C32 H32A 0.9600
C32 H32B 0.9600
C32 H32C 0.9600
N1 S1 1.6588(19)
O1 S1 1.4247(16)
O2 S1 1.4218(17)

loop_
_geom_torsion_atom_site_label_1
_geom_torsion_atom_site_label_2
_geom_torsion_atom_site_label_3
_geom_torsion_atom_site_label_4
_geom_torsion
C6 C1 C2 C3 -0.2(4)
N1 C1 C2 C3 -178.3(2)
C1 C2 C3 C4 -0.3(4)
C2 C3 C4 C5 0.4(4)
C3 C4 C5 C6 0.1(4)
C4 C5 C6 C1 -0.6(3)
C4 C5 C6 C7 177.4(2)
C2 C1 C6 C5 0.6(3)
N1 C1 C6 C5 179.08(19)
C2 C1 C6 C7 -177.9(2)
N1 C1 C6 C7 0.5(2)
C5 C6 C7 C11 179.7(2)
C1 C6 C7 C11 -2.2(2)
C5 C6 C7 C8 -6.3(5)
C1 C6 C7 C8 171.8(3)
C11 C7 C8 C9 2.2(2)
C6 C7 C8 C9 -171.8(3)
C11 C7 C8 C12 -177.14(19)
C6 C7 C8 C12 8.9(4)
C7 C8 C9 C18 174.29(19)
C12 C8 C9 C18 -6.4(4)
C7 C8 C9 C10 0.2(2)
C12 C8 C9 C10 179.53(19)
C8 C9 C10 C11 -2.2(2)
C18 C9 C10 C11 -176.90(18)
C8 C9 C10 C24 118.6(2)
C18 C9 C10 C24 -56.0(2)
C6 C7 C11 N1 3.0(2)
C8 C7 C11 N1 -173.20(16)
C6 C7 C11 C10 172.36(17)
C8 C7 C11 C10 -3.8(2)
C24 C10 C11 C7 -115.8(2)
C9 C10 C11 C7 3.7(2)
C24 C10 C11 N1 49.9(3)
C9 C10 C11 N1 169.5(2)
C9 C8 C12 C13 134.5(2)
C7 C8 C12 C13 -46.3(3)
C9 C8 C12 C17 -43.7(3)
C7 C8 C12 C17 135.5(2)
C17 C12 C13 C14 -0.3(3)
C8 C12 C13 C14 -178.5(2)
C12 C13 C14 C15 0.7(4)
C13 C14 C15 C16 0.0(4)
C14 C15 C16 C17 -1.1(4)
C15 C16 C17 C12 1.6(4)
C13 C12 C17 C16 -0.9(3)
C8 C12 C17 C16 177.4(2)
C8 C9 C18 C23 145.6(2)
C10 C9 C18 C23 -40.7(3)
C8 C9 C18 C19 -38.0(3)
C10 C9 C18 C19 135.6(2)
C23 C18 C19 C20 -0.9(3)
C9 C18 C19 C20 -177.34(19)
C18 C19 C20 C21 1.0(4)
C19 C20 C21 C22 -0.7(4)
C20 C21 C22 C23 0.2(4)
C21 C22 C23 C18 0.0(4)
C19 C18 C23 C22 0.4(3)
C9 C18 C23 C22 176.9(2)
C11 C10 C24 C25 50.0(3)
C9 C10 C24 C25 -62.2(2)
C31 C26 C27 C28 0.9(4)
S1 C26 C27 C28 -176.39(19)
C26 C27 C28 C29 0.3(4)
C27 C28 C29 C30 -1.1(4)
C27 C28 C29 C32 178.4(3)
C28 C29 C30 C31 0.6(4)
C32 C29 C30 C31 -178.8(3)
C29 C30 C31 C26 0.6(4)
C27 C26 C31 C30 -1.3(4)
S1 C26 C31 C30 175.91(19)
C7 C11 N1 C1 -2.6(2)
C10 C11 N1 C1 -168.6(2)
C7 C11 N1 S1 -158.60(16)
C10 C11 N1 S1 35.4(3)
C2 C1 N1 C11 179.5(2)
C6 C1 N1 C11 1.2(2)
C2 C1 N1 S1 -23.9(3)
C6 C1 N1 S1 157.74(16)
C11 N1 S1 O2 -149.35(17)
C1 N1 S1 O2 58.6(2)
C11 N1 S1 O1 -20.5(2)
C1 N1 S1 O1 -172.52(18)
C11 N1 S1 C26 95.41(19)
C1 N1 S1 C26 -56.6(2)
C27 C26 S1 O2 169.35(19)
C31 C26 S1 O2 -7.9(2)
C27 C26 S1 O1 36.5(2)
C31 C26 S1 O1 -140.79(19)
C27 C26 S1 N1 -76.7(2)
C31 C26 S1 N1 106.02(19)
